data_7706866
loop_
_publ_author_name
'Coffinet, Ana\"is'
'Zhang, Dan'
'Vendier, Laure'
'Bontemps, S\'ebastien'
'Simonneau, Antoine'

_publ_section_title
;
 Borane-catalysed dinitrogen borylation by 1,3-B-H bond addition.
;
_journal_issue 16
_journal_name_full 'Dalton transactions (Cambridge, England : 2003)'
_journal_page_first 5582
_journal_page_last 5589
_journal_paper_doi 10.1039/d1dt00317h
_journal_volume 50
_journal_year 2021
_chemical_formula_moiety 'C52 H106 B2 N4 O4 P8 W2'
_chemical_formula_sum 'C52 H106 B2 N4 O4 P8 W2'
_chemical_formula_weight 1488.55
_space_group_IT_number 2
_space_group_name_Hall '-P 1'
_space_group_name_H-M_alt 'P -1'
_symmetry_cell_setting triclinic
_symmetry_space_group_name_Hall '-P 1'
_symmetry_space_group_name_H-M 'P -1'
_atom_sites_solution_hydrogens difmap
_atom_sites_solution_primary direct
_audit_update_record
;
2021-01-26 deposited with the CCDC.	2021-03-16 downloaded from the CCDC.
;
_cell_angle_alpha 91.132(2)
_cell_angle_beta 91.227(2)
_cell_angle_gamma 92.249(2)
_cell_formula_units_Z 2
_cell_length_a 12.6243(9)
_cell_length_b 15.7892(11)
_cell_length_c 16.1110(12)
_cell_measurement_reflns_used 9779
_cell_measurement_temperature 110
_cell_measurement_theta_max 30
_cell_measurement_theta_min 2
_cell_volume 3207.5(4)
_computing_cell_refinement 'Apex2 (Bruker AXS, 2006)'
_computing_data_collection 'Apex2 (Bruker AXS, 2006)'
_computing_data_reduction 'USER DEFINED DATA REDUCTION'
_computing_molecular_graphics 'CAMERON (Watkin et al., 1996)'
_computing_publication_material 'CRYSTALS (Betteridge et al., 2003)'
_computing_structure_refinement 'CRYSTALS (Betteridge et al., 2003)'
_computing_structure_solution 'SHELXS 86 (Sheldrick, 1986)'
_diffrn_ambient_temperature 110
_diffrn_measured_fraction_theta_full 0.995
_diffrn_measured_fraction_theta_max 0.993
_diffrn_measurement_device Area
_diffrn_measurement_device_type 'Bruker Kappa Apex2'
_diffrn_measurement_method '\f & \w scans'
_diffrn_radiation_monochromator graphite
_diffrn_radiation_type 'Mo K\a'
_diffrn_radiation_wavelength 0.71073
_diffrn_reflns_av_R_equivalents 0.061
_diffrn_reflns_limit_h_max 15
_diffrn_reflns_limit_h_min -17
_diffrn_reflns_limit_k_max 22
_diffrn_reflns_limit_k_min -22
_diffrn_reflns_limit_l_max 22
_diffrn_reflns_limit_l_min -22
_diffrn_reflns_number 86276
_diffrn_reflns_theta_full 29.624
_diffrn_reflns_theta_max 30.228
_diffrn_reflns_theta_min 1.264
_diffrn_standards_number 0
_exptl_absorpt_coefficient_mu 3.826
_exptl_absorpt_correction_T_max 0.93
_exptl_absorpt_correction_T_min 0.77
_exptl_absorpt_correction_type multi-scan
_exptl_absorpt_process_details 'SADABS (Siemens, 1996)'
_exptl_crystal_colour orange
_exptl_crystal_density_diffrn 1.541
_exptl_crystal_density_method 'not measured'
_exptl_crystal_description platelet
_exptl_crystal_F_000 1512
_exptl_crystal_size_max 0.120
_exptl_crystal_size_mid 0.080
_exptl_crystal_size_min 0.020
_refine_diff_density_max 1.56
_refine_diff_density_min -1.09
_refine_ls_extinction_method None
_refine_ls_goodness_of_fit_ref 1.0705
_refine_ls_hydrogen_treatment mixed
_refine_ls_matrix_type full
_refine_ls_number_parameters 657
_refine_ls_number_reflns 13329
_refine_ls_number_restraints 0
_refine_ls_R_factor_all 0.0568
_refine_ls_R_factor_gt 0.0325
_refine_ls_shift/su_max 0.0025692
_refine_ls_shift/su_mean 0.0000318
_refine_ls_structure_factor_coef F
_refine_ls_weighting_details
;
 Method, part 1, Chebychev polynomial, (Watkin, 1994, Prince, 1982) 
 [weight] = 1.0/[A~0~*T~0~(x)+A~1~*T~1~(x) ... +A~n-1~]*T~n-1~(x)] 
 where A~i~ are the Chebychev coefficients listed below and x= Fcalc/Fmax 
 Method = Robust Weighting (Prince, 1982) 
 W = [weight] * [1-(deltaF/6*sigmaF)^2^]^2^ 
 A~i~ are: 
 0.296 0.415E-01 0.113 
;
_refine_ls_weighting_scheme calc
_refine_ls_wR_factor_all 0.0596
_refine_ls_wR_factor_gt 0.0336
_refine_ls_wR_factor_ref 0.0318
_reflns_limit_h_max 17
_reflns_limit_h_min -17
_reflns_limit_k_max 22
_reflns_limit_k_min -22
_reflns_limit_l_max 22
_reflns_limit_l_min 0
_reflns_number_gt 14292
_reflns_number_total 18961
_reflns_threshold_expression I>2.0\s(I)
_cod_data_source_file d1dt00317h2.cif
_cod_data_source_block ACN290519
_cod_depositor_comments 'Adding full bibliography for 7706865--7706867.cif.'
_cod_original_sg_symbol_H-M 'P -1 '
_cod_database_code 7706866

loop_
_symmetry_equiv_pos_as_xyz
x,y,z
-x,-y,-z

loop_
_atom_site_label
_atom_site_type_symbol
_atom_site_fract_x
_atom_site_fract_y
_atom_site_fract_z
_atom_site_U_iso_or_equiv
_atom_site_occupancy
_atom_site_adp_type
_atom_site_refinement_flags_posn
_atom_site_refinement_flags_adp
_atom_site_refinement_flags_occupancy
_atom_site_disorder_assembly
_atom_site_disorder_group
_atom_site_attached_hydrogens
W1 W 0.140999(11) 0.786530(8) -0.093653(8) 0.0116 1.0000 Uani . . . . . .
W2 W -0.345301(11) 0.712342(8) 0.407159(8) 0.0119 1.0000 Uani . . . . . .
P1 P 0.15733(8) 0.82365(6) -0.24009(6) 0.0172 1.0000 Uani . . . . . .
P2 P -0.02510(8) 0.72084(6) -0.14689(6) 0.0192 1.0000 Uani . . . . . .
P3 P 0.15800(8) 0.70536(6) 0.03316(6) 0.0173 1.0000 Uani . . . . . .
P4 P 0.32186(8) 0.83024(6) -0.05250(6) 0.0179 1.0000 Uani . . . . . .
P5 P -0.32055(8) 0.80020(6) 0.53206(6) 0.0166 1.0000 Uani . . . . . .
P6 P -0.50212(8) 0.79774(6) 0.39853(6) 0.0199 1.0000 Uani . . . . . .
P7 P -0.17900(8) 0.63771(6) 0.41247(6) 0.0157 1.0000 Uani . . . . . .
P8 P -0.33035(8) 0.66569(6) 0.26121(6) 0.0165 1.0000 Uani . . . . . .
O1 O -0.1302(2) 0.99598(17) -0.10613(17) 0.0208 1.0000 Uani . . . . . .
O2 O 0.0359(2) 1.06314(17) -0.12919(17) 0.0203 1.0000 Uani . . . . . .
O3 O -0.3809(2) 0.51221(18) 0.61433(16) 0.0216 1.0000 Uani . . . . . .
O4 O -0.5507(2) 0.56709(17) 0.62436(16) 0.0195 1.0000 Uani . . . . . .
C1 C 0.0252(3) 0.8082(3) -0.2920(3) 0.0257 1.0000 Uani . . . . . .
H11 H -0.0162 0.8593 -0.2812 0.0500 1.0000 Uiso . . . . . .
H12 H 0.0357 0.8045 -0.3534 0.0500 1.0000 Uiso . . . . . .
C2 C -0.0331(3) 0.7278(3) -0.2618(3) 0.0272 1.0000 Uani . . . . . .
H22 H -0.0018 0.6777 -0.2874 0.0500 1.0000 Uiso . . . . . .
H21 H -0.1083 0.7289 -0.2803 0.0500 1.0000 Uiso . . . . . .
C3 C -0.1474(3) 0.7731(3) -0.1184(3) 0.0231 1.0000 Uani . . . . . .
H31 H -0.1434 0.8328 -0.1373 0.0500 1.0000 Uiso . . . . . .
H32 H -0.2088 0.7446 -0.1503 0.0500 1.0000 Uiso . . . . . .
C4 C -0.1707(3) 0.7711(3) -0.0268(3) 0.0309 1.0000 Uani . . . . . .
H41 H -0.1750 0.7131 -0.0084 0.0500 1.0000 Uiso . . . . . .
H42 H -0.2385 0.7984 -0.0168 0.0500 1.0000 Uiso . . . . . .
H43 H -0.1138 0.8034 0.0039 0.0500 1.0000 Uiso . . . . . .
C5 C -0.0630(3) 0.6085(3) -0.1334(3) 0.0259 1.0000 Uani . . . . . .
H51 H -0.0685 0.5979 -0.0744 0.0500 1.0000 Uiso . . . . . .
H52 H -0.1336 0.5978 -0.1606 0.0500 1.0000 Uiso . . . . . .
C6 C 0.0143(4) 0.5474(3) -0.1708(3) 0.0336 1.0000 Uani . . . . . .
H62 H 0.0055 0.5467 -0.2325 0.0500 1.0000 Uiso . . . . . .
H61 H 0.0015 0.4917 -0.1502 0.0500 1.0000 Uiso . . . . . .
H63 H 0.0877 0.5681 -0.1573 0.0500 1.0000 Uiso . . . . . .
C7 C 0.2468(4) 0.7655(3) -0.3082(3) 0.0266 1.0000 Uani . . . . . .
H72 H 0.2548 0.7992 -0.3601 0.0500 1.0000 Uiso . . . . . .
H71 H 0.3180 0.7673 -0.2806 0.0500 1.0000 Uiso . . . . . .
C8 C 0.2132(4) 0.6738(3) -0.3309(3) 0.0328 1.0000 Uani . . . . . .
H81 H 0.2071 0.6407 -0.2814 0.0500 1.0000 Uiso . . . . . .
H83 H 0.2668 0.6496 -0.3676 0.0500 1.0000 Uiso . . . . . .
H82 H 0.1448 0.6726 -0.3618 0.0500 1.0000 Uiso . . . . . .
C9 C 0.1939(3) 0.9348(3) -0.2614(3) 0.0238 1.0000 Uani . . . . . .
H91 H 0.1538 0.9727 -0.2264 0.0500 1.0000 Uiso . . . . . .
H92 H 0.2713 0.9455 -0.2456 0.0500 1.0000 Uiso . . . . . .
C10 C 0.1804(4) 0.9635(3) -0.3511(3) 0.0331 1.0000 Uani . . . . . .
H101 H 0.2246 0.9289 -0.3886 0.0500 1.0000 Uiso . . . . . .
H102 H 0.2043 1.0233 -0.3565 0.0500 1.0000 Uiso . . . . . .
H103 H 0.1067 0.9562 -0.3693 0.0500 1.0000 Uiso . . . . . .
C11 C 0.0595(3) 0.7239(3) 0.1131(3) 0.0245 1.0000 Uani . . . . . .
H111 H 0.0443 0.7860 0.1131 0.0500 1.0000 Uiso . . . . . .
H112 H -0.0063 0.6927 0.0978 0.0500 1.0000 Uiso . . . . . .
C12 C 0.0888(4) 0.7016(3) 0.2020(3) 0.0268 1.0000 Uani . . . . . .
H121 H 0.1167 0.6453 0.2029 0.0500 1.0000 Uiso . . . . . .
H123 H 0.0277 0.7055 0.2371 0.0500 1.0000 Uiso . . . . . .
H122 H 0.1456 0.7431 0.2237 0.0500 1.0000 Uiso . . . . . .
C13 C 0.1591(4) 0.5891(3) 0.0304(3) 0.0261 1.0000 Uani . . . . . .
H131 H 0.1634 0.5704 0.0889 0.0500 1.0000 Uiso . . . . . .
H132 H 0.0930 0.5672 0.0053 0.0500 1.0000 Uiso . . . . . .
C14 C 0.2506(4) 0.5505(3) -0.0165(3) 0.0299 1.0000 Uani . . . . . .
H141 H 0.2512 0.5696 -0.0738 0.0500 1.0000 Uiso . . . . . .
H142 H 0.2450 0.4890 -0.0152 0.0500 1.0000 Uiso . . . . . .
H143 H 0.3202 0.5696 0.0107 0.0500 1.0000 Uiso . . . . . .
C15 C 0.2850(3) 0.7356(3) 0.0883(3) 0.0244 1.0000 Uani . . . . . .
H151 H 0.2740 0.7857 0.1269 0.0500 1.0000 Uiso . . . . . .
H152 H 0.3076 0.6889 0.1242 0.0500 1.0000 Uiso . . . . . .
C16 C 0.3722(3) 0.7579(3) 0.0276(3) 0.0253 1.0000 Uani . . . . . .
H162 H 0.3966 0.7066 0.0014 0.0500 1.0000 Uiso . . . . . .
H161 H 0.4331 0.7873 0.0583 0.0500 1.0000 Uiso . . . . . .
C17 C 0.3359(3) 0.9327(3) 0.0021(3) 0.0228 1.0000 Uani . . . . . .
H171 H 0.2905 0.9326 0.0510 0.0500 1.0000 Uiso . . . . . .
H172 H 0.4111 0.9415 0.0227 0.0500 1.0000 Uiso . . . . . .
C18 C 0.3068(4) 1.0064(3) -0.0523(3) 0.0305 1.0000 Uani . . . . . .
H181 H 0.3583 1.0106 -0.0992 0.0500 1.0000 Uiso . . . . . .
H182 H 0.3128 1.0599 -0.0207 0.0500 1.0000 Uiso . . . . . .
H183 H 0.2362 0.9972 -0.0760 0.0500 1.0000 Uiso . . . . . .
C19 C 0.4312(3) 0.8327(3) -0.1254(3) 0.0240 1.0000 Uani . . . . . .
H191 H 0.4328 0.7784 -0.1548 0.0500 1.0000 Uiso . . . . . .
H192 H 0.4157 0.8767 -0.1681 0.0500 1.0000 Uiso . . . . . .
C20 C 0.5418(4) 0.8540(4) -0.0895(3) 0.0379 1.0000 Uani . . . . . .
H202 H 0.5455 0.9138 -0.0699 0.0500 1.0000 Uiso . . . . . .
H201 H 0.5935 0.8475 -0.1339 0.0500 1.0000 Uiso . . . . . .
H203 H 0.5562 0.8170 -0.0446 0.0500 1.0000 Uiso . . . . . .
N1 N 0.0773(2) 0.87838(19) -0.05250(19) 0.0151 1.0000 Uani . . . . . .
N2 N 0.0296(3) 0.9430(2) -0.02261(19) 0.0190 1.0000 Uani . . . . . .
B1 B -0.0255(4) 1.0170(3) -0.0649(3) 0.0184 1.0000 Uani . . . . . .
C24 C -0.1264(3) 1.0261(2) -0.1840(2) 0.0212 1.0000 Uani . . . . . .
C25 C -0.2045(3) 1.0212(3) -0.2455(3) 0.0265 1.0000 Uani . . . . . .
H251 H -0.2728 0.9949 -0.2364 0.0500 1.0000 Uiso . . . . . .
C26 C -0.1812(4) 1.0568(3) -0.3221(3) 0.0298 1.0000 Uani . . . . . .
H261 H -0.2336 1.0566 -0.3664 0.0500 1.0000 Uiso . . . . . .
C27 C -0.0829(4) 1.0951(3) -0.3362(3) 0.0303 1.0000 Uani . . . . . .
H271 H -0.0690 1.1172 -0.3896 0.0500 1.0000 Uiso . . . . . .
C28 C -0.0031(3) 1.1003(3) -0.2735(3) 0.0248 1.0000 Uani . . . . . .
H281 H 0.0638 1.1272 -0.2835 0.0500 1.0000 Uiso . . . . . .
C29 C -0.0270(3) 1.0655(2) -0.1986(2) 0.0210 1.0000 Uani . . . . . .
C30 C -0.1919(3) 0.8413(3) 0.5739(2) 0.0233 1.0000 Uani . . . . . .
H301 H -0.2058 0.8732 0.6260 0.0500 1.0000 Uiso . . . . . .
H302 H -0.1494 0.7933 0.5875 0.0500 1.0000 Uiso . . . . . .
C31 C -0.1303(3) 0.8998(3) 0.5167(3) 0.0258 1.0000 Uani . . . . . .
H311 H -0.1289 0.8756 0.4602 0.0500 1.0000 Uiso . . . . . .
H312 H -0.0563 0.9083 0.5378 0.0500 1.0000 Uiso . . . . . .
H313 H -0.1620 0.9560 0.5142 0.0500 1.0000 Uiso . . . . . .
C32 C -0.3961(3) 0.8977(2) 0.5214(3) 0.0236 1.0000 Uani . . . . . .
H321 H -0.4000 0.9276 0.5759 0.0500 1.0000 Uiso . . . . . .
H322 H -0.3618 0.9364 0.4820 0.0500 1.0000 Uiso . . . . . .
C33 C -0.5069(4) 0.8727(3) 0.4891(3) 0.0275 1.0000 Uani . . . . . .
H332 H -0.5448 0.9245 0.4735 0.0500 1.0000 Uiso . . . . . .
H331 H -0.5484 0.8459 0.5350 0.0500 1.0000 Uiso . . . . . .
C34 C -0.6300(3) 0.7396(3) 0.4096(3) 0.0299 1.0000 Uani . . . . . .
C35 C -0.6620(4) 0.6855(4) 0.3368(4) 0.0408 1.0000 Uani . . . . . .
H352 H -0.6751 0.7241 0.2901 0.0500 1.0000 Uiso . . . . . .
H351 H -0.7247 0.6535 0.3494 0.0500 1.0000 Uiso . . . . . .
H353 H -0.6033 0.6501 0.3234 0.0500 1.0000 Uiso . . . . . .
C36 C -0.5307(4) 0.8673(3) 0.3104(3) 0.0307 1.0000 Uani . . . . . .
H362 H -0.5235 0.8339 0.2582 0.0500 1.0000 Uiso . . . . . .
H361 H -0.6046 0.8843 0.3136 0.0500 1.0000 Uiso . . . . . .
C37 C -0.4584(4) 0.9466(3) 0.3070(3) 0.0346 1.0000 Uani . . . . . .
H371 H -0.4745 0.9865 0.3525 0.0500 1.0000 Uiso . . . . . .
H373 H -0.4668 0.9745 0.2540 0.0500 1.0000 Uiso . . . . . .
H372 H -0.3830 0.9314 0.3142 0.0500 1.0000 Uiso . . . . . .
C38 C -0.3799(4) 0.7491(2) 0.6223(2) 0.0230 1.0000 Uani . . . . . .
H381 H -0.4509 0.7257 0.6038 0.0500 1.0000 Uiso . . . . . .
H382 H -0.3364 0.7019 0.6371 0.0500 1.0000 Uiso . . . . . .
C39 C -0.3932(5) 0.8017(3) 0.7006(3) 0.0372 1.0000 Uani . . . . . .
H391 H -0.3283 0.8337 0.7146 0.0500 1.0000 Uiso . . . . . .
H392 H -0.4164 0.7661 0.7448 0.0500 1.0000 Uiso . . . . . .
H393 H -0.4503 0.8438 0.6891 0.0500 1.0000 Uiso . . . . . .
C40 C -0.1680(3) 0.5528(2) 0.4878(2) 0.0226 1.0000 Uani . . . . . .
H401 H -0.2348 0.5182 0.4867 0.0500 1.0000 Uiso . . . . . .
H402 H -0.1105 0.5157 0.4706 0.0500 1.0000 Uiso . . . . . .
C41 C -0.1454(4) 0.5840(3) 0.5767(3) 0.0265 1.0000 Uani . . . . . .
H411 H -0.0759 0.6161 0.5785 0.0500 1.0000 Uiso . . . . . .
H413 H -0.1423 0.5366 0.6132 0.0500 1.0000 Uiso . . . . . .
H412 H -0.2003 0.6224 0.5933 0.0500 1.0000 Uiso . . . . . .
C42 C -0.0519(3) 0.6982(3) 0.4247(3) 0.0236 1.0000 Uani . . . . . .
H421 H -0.0484 0.7412 0.3813 0.0500 1.0000 Uiso . . . . . .
H422 H -0.0522 0.7294 0.4792 0.0500 1.0000 Uiso . . . . . .
C43 C 0.0496(3) 0.6485(3) 0.4221(3) 0.0315 1.0000 Uani . . . . . .
H431 H 0.0536 0.6128 0.4709 0.0500 1.0000 Uiso . . . . . .
H432 H 0.1110 0.6889 0.4228 0.0500 1.0000 Uiso . . . . . .
H433 H 0.0489 0.6138 0.3716 0.0500 1.0000 Uiso . . . . . .
C44 C -0.1579(3) 0.5771(3) 0.3139(2) 0.0219 1.0000 Uani . . . . . .
H441 H -0.1064 0.6081 0.2807 0.0500 1.0000 Uiso . . . . . .
H442 H -0.1306 0.5212 0.3277 0.0500 1.0000 Uiso . . . . . .
C45 C -0.2618(3) 0.5643(2) 0.2641(2) 0.0202 1.0000 Uani . . . . . .
H452 H -0.3084 0.5203 0.2910 0.0500 1.0000 Uiso . . . . . .
H451 H -0.2476 0.5440 0.2076 0.0500 1.0000 Uiso . . . . . .
C46 C -0.4469(3) 0.6403(3) 0.1929(2) 0.0221 1.0000 Uani . . . . . .
H461 H -0.4914 0.5961 0.2210 0.0500 1.0000 Uiso . . . . . .
H462 H -0.4895 0.6915 0.1901 0.0500 1.0000 Uiso . . . . . .
C47 C -0.4251(4) 0.6096(3) 0.1045(3) 0.0289 1.0000 Uani . . . . . .
H471 H -0.3879 0.6539 0.0758 0.0500 1.0000 Uiso . . . . . .
H472 H -0.4938 0.5948 0.0766 0.0500 1.0000 Uiso . . . . . .
H473 H -0.3834 0.5587 0.1077 0.0500 1.0000 Uiso . . . . . .
C48 C -0.2406(3) 0.7290(3) 0.1967(2) 0.0236 1.0000 Uani . . . . . .
H481 H -0.1726 0.7394 0.2287 0.0500 1.0000 Uiso . . . . . .
H482 H -0.2262 0.6971 0.1464 0.0500 1.0000 Uiso . . . . . .
C49 C -0.2825(4) 0.8144(3) 0.1725(3) 0.0330 1.0000 Uani . . . . . .
H492 H -0.3507 0.8075 0.1433 0.0500 1.0000 Uiso . . . . . .
H491 H -0.2316 0.8451 0.1376 0.0500 1.0000 Uiso . . . . . .
H493 H -0.2925 0.8507 0.2235 0.0500 1.0000 Uiso . . . . . .
N3 N -0.4173(2) 0.6222(2) 0.44771(19) 0.0157 1.0000 Uani . . . . . .
N4 N -0.4685(3) 0.5578(2) 0.47761(19) 0.0200 1.0000 Uani . . . . . .
B2 B -0.4798(3) 0.5229(3) 0.5659(3) 0.0185 1.0000 Uani . . . . . .
C53 C -0.3980(3) 0.5395(2) 0.6927(2) 0.0203 1.0000 Uani . . . . . .
C54 C -0.4987(3) 0.5718(2) 0.6992(2) 0.0190 1.0000 Uani . . . . . .
C55 C -0.5351(3) 0.6029(3) 0.7737(3) 0.0243 1.0000 Uani . . . . . .
H551 H -0.6045 0.6235 0.7776 0.0500 1.0000 Uiso . . . . . .
C56 C -0.4655(4) 0.6009(3) 0.8430(2) 0.0286 1.0000 Uani . . . . . .
H561 H -0.4874 0.6229 0.8945 0.0500 1.0000 Uiso . . . . . .
C57 C -0.3662(4) 0.5687(3) 0.8370(3) 0.0300 1.0000 Uani . . . . . .
H571 H -0.3227 0.5674 0.8851 0.0500 1.0000 Uiso . . . . . .
C58 C -0.3298(3) 0.5365(3) 0.7609(3) 0.0246 1.0000 Uani . . . . . .
H581 H -0.2618 0.5149 0.7566 0.0500 1.0000 Uiso . . . . . .
H341 H -0.6832 0.7796 0.4182 0.0358 1.0000 Uiso . . . . . .
H342 H -0.6251 0.7046 0.4567 0.0358 1.0000 Uiso . . . . . .
H5 H 0.208(4) 0.692(3) -0.136(3) 0.014(11) 1.0000 Uiso . . . . . .
H20 H -0.271(5) 0.812(4) 0.365(4) 0.053(19) 1.0000 Uiso . . . . . .

loop_
_atom_site_aniso_label
_atom_site_aniso_U_11
_atom_site_aniso_U_22
_atom_site_aniso_U_33
_atom_site_aniso_U_23
_atom_site_aniso_U_13
_atom_site_aniso_U_12
W1 0.01139(7) 0.01099(6) 0.01233(6) 0.00103(5) -0.00056(5) 0.00080(5)
W2 0.01225(7) 0.01116(6) 0.01257(7) 0.00242(5) 0.00072(5) 0.00132(5)
P1 0.0162(4) 0.0193(4) 0.0162(4) 0.0025(3) -0.0007(3) 0.0003(3)
P2 0.0155(4) 0.0190(4) 0.0227(5) -0.0005(3) -0.0029(3) -0.0013(3)
P3 0.0191(4) 0.0162(4) 0.0170(4) 0.0032(3) 0.0015(3) 0.0030(3)
P4 0.0141(4) 0.0179(4) 0.0217(4) 0.0005(3) -0.0010(3) -0.0005(3)
P5 0.0202(4) 0.0140(4) 0.0157(4) 0.0015(3) 0.0022(3) 0.0016(3)
P6 0.0161(4) 0.0202(4) 0.0238(5) 0.0053(4) 0.0013(4) 0.0046(3)
P7 0.0162(4) 0.0154(4) 0.0157(4) 0.0024(3) 0.0004(3) 0.0026(3)
P8 0.0153(4) 0.0192(4) 0.0150(4) 0.0021(3) 0.0005(3) 0.0001(3)
O1 0.0210(13) 0.0213(13) 0.0202(13) 0.0020(10) -0.0004(10) 0.0031(10)
O2 0.0225(13) 0.0204(13) 0.0180(12) 0.0021(10) -0.0015(10) 0.0015(10)
O3 0.0216(13) 0.0280(14) 0.0150(12) 0.0002(10) -0.0022(10) -0.0017(11)
O4 0.0177(13) 0.0236(13) 0.0170(12) 0.0037(10) -0.0038(10) -0.0007(10)
C1 0.0212(19) 0.033(2) 0.0224(18) 0.0065(16) -0.0053(15) -0.0041(16)
C2 0.022(2) 0.037(2) 0.0209(18) 0.0004(16) -0.0051(15) -0.0073(16)
C3 0.0145(17) 0.029(2) 0.0260(19) 0.0003(15) -0.0043(14) 0.0015(14)
C4 0.020(2) 0.038(2) 0.035(2) -0.0053(19) 0.0031(17) 0.0053(17)
C5 0.025(2) 0.0241(19) 0.028(2) -0.0040(15) -0.0001(16) -0.0037(15)
C6 0.038(3) 0.021(2) 0.042(3) -0.0086(18) 0.015(2) -0.0020(17)
C7 0.029(2) 0.031(2) 0.0203(18) 0.0004(15) 0.0046(15) 0.0053(17)
C8 0.034(2) 0.035(2) 0.030(2) -0.0083(18) -0.0005(18) 0.0035(19)
C9 0.026(2) 0.0204(18) 0.0250(19) 0.0049(14) -0.0036(15) -0.0003(14)
C10 0.042(3) 0.033(2) 0.025(2) 0.0106(17) -0.0011(18) 0.0052(19)
C11 0.026(2) 0.0265(19) 0.0215(18) 0.0027(15) 0.0046(15) 0.0085(15)
C12 0.029(2) 0.031(2) 0.0206(18) 0.0033(15) 0.0023(15) 0.0015(17)
C13 0.032(2) 0.0184(18) 0.028(2) 0.0056(15) 0.0015(16) 0.0024(15)
C14 0.033(2) 0.024(2) 0.034(2) 0.0053(17) 0.0050(18) 0.0092(17)
C15 0.0217(19) 0.030(2) 0.0214(18) 0.0041(15) -0.0029(14) 0.0019(15)
C16 0.0213(19) 0.027(2) 0.028(2) 0.0082(16) -0.0034(15) 0.0009(15)
C17 0.0180(18) 0.0205(18) 0.030(2) -0.0061(15) -0.0042(15) 0.0017(14)
C18 0.031(2) 0.0175(18) 0.042(2) -0.0018(17) -0.0082(19) -0.0019(16)
C19 0.0167(18) 0.029(2) 0.0264(19) -0.0020(15) 0.0012(14) -0.0012(14)
C20 0.026(2) 0.053(3) 0.033(2) -0.010(2) 0.0012(18) -0.008(2)
N1 0.0125(13) 0.0160(13) 0.0167(13) 0.0009(10) -0.0023(10) 0.0011(10)
N2 0.0253(16) 0.0177(14) 0.0146(14) 0.0006(11) -0.0033(12) 0.0085(12)
B1 0.025(2) 0.0159(17) 0.0148(17) -0.0007(13) -0.0014(15) 0.0071(15)
C24 0.0232(18) 0.0221(18) 0.0186(17) -0.0002(13) -0.0013(14) 0.0063(14)
C25 0.025(2) 0.030(2) 0.0245(19) -0.0027(16) -0.0028(15) 0.0067(16)
C26 0.031(2) 0.036(2) 0.0227(19) -0.0037(17) -0.0081(16) 0.0088(18)
C27 0.042(3) 0.030(2) 0.0199(19) 0.0036(16) -0.0028(17) 0.0082(19)
C28 0.028(2) 0.0253(19) 0.0213(18) 0.0016(15) -0.0007(15) 0.0025(15)
C29 0.0263(19) 0.0183(17) 0.0189(17) 0.0002(13) -0.0005(14) 0.0071(14)
C30 0.028(2) 0.0231(18) 0.0187(17) 0.0020(14) -0.0037(15) -0.0043(15)
C31 0.026(2) 0.027(2) 0.0240(19) 0.0031(15) -0.0007(15) -0.0046(16)
C32 0.029(2) 0.0143(16) 0.028(2) 0.0040(14) 0.0060(16) 0.0091(14)
C33 0.027(2) 0.0222(19) 0.034(2) 0.0005(16) 0.0083(17) 0.0080(16)
C34 0.0150(18) 0.030(2) 0.045(3) 0.0045(19) 0.0023(17) 0.0044(15)
C35 0.023(2) 0.053(3) 0.046(3) 0.004(2) -0.005(2) -0.001(2)
C36 0.031(2) 0.028(2) 0.034(2) 0.0112(17) -0.0002(18) 0.0086(17)
C37 0.040(3) 0.025(2) 0.041(3) 0.0138(18) 0.007(2) 0.0113(19)
C38 0.033(2) 0.0182(17) 0.0183(17) 0.0019(13) 0.0033(15) 0.0000(15)
C39 0.050(3) 0.034(2) 0.027(2) -0.0034(18) 0.018(2) -0.012(2)
C40 0.0262(19) 0.0193(17) 0.0232(18) 0.0079(14) 0.0016(15) 0.0076(14)
C41 0.030(2) 0.030(2) 0.0203(18) 0.0063(15) -0.0011(15) 0.0081(17)
C42 0.0155(17) 0.0241(19) 0.032(2) 0.0028(15) 0.0001(15) 0.0038(14)
C43 0.0173(19) 0.040(2) 0.037(2) 0.0082(19) 0.0005(17) 0.0052(17)
C44 0.0214(18) 0.0229(18) 0.0222(18) 0.0013(14) -0.0001(14) 0.0092(14)
C45 0.0209(18) 0.0187(16) 0.0211(17) -0.0001(13) 0.0020(14) 0.0037(13)
C46 0.0177(17) 0.0280(19) 0.0208(17) 0.0013(14) 0.0009(14) 0.0025(14)
C47 0.034(2) 0.035(2) 0.0177(18) -0.0049(16) -0.0051(16) 0.0051(18)
C48 0.0217(19) 0.028(2) 0.0214(18) 0.0054(15) 0.0038(14) -0.0011(15)
C49 0.039(3) 0.034(2) 0.027(2) 0.0131(18) 0.0084(18) 0.0102(19)
N3 0.0112(13) 0.0201(14) 0.0157(13) -0.0008(11) -0.0012(10) 0.0008(11)
N4 0.0240(16) 0.0214(15) 0.0142(13) 0.0050(11) -0.0008(12) -0.0066(12)
B2 0.0192(19) 0.0191(18) 0.0170(18) 0.0041(14) -0.0021(14) -0.0039(15)
C53 0.0219(18) 0.0219(17) 0.0164(16) 0.0045(13) -0.0001(13) -0.0081(14)
C54 0.0194(17) 0.0192(16) 0.0179(16) 0.0022(13) -0.0023(13) -0.0054(13)
C55 0.0234(19) 0.028(2) 0.0213(18) -0.0002(15) -0.0004(15) -0.0034(15)
C56 0.038(2) 0.032(2) 0.0149(17) -0.0003(15) -0.0021(16) -0.0082(18)
C57 0.031(2) 0.042(2) 0.0169(18) 0.0087(16) -0.0087(16) -0.0083(18)
C58 0.0189(18) 0.031(2) 0.0235(18) 0.0047(15) -0.0036(14) -0.0056(15)

loop_
_atom_type_symbol
_atom_type_scat_dispersion_real
_atom_type_scat_dispersion_imag
_atom_type_scat_Cromer_Mann_a1
_atom_type_scat_Cromer_Mann_b1
_atom_type_scat_Cromer_Mann_a2
_atom_type_scat_Cromer_Mann_b2
_atom_type_scat_Cromer_Mann_a3
_atom_type_scat_Cromer_Mann_b3
_atom_type_scat_Cromer_Mann_a4
_atom_type_scat_Cromer_Mann_b4
_atom_type_scat_Cromer_Mann_c
_atom_type_scat_source
C 0.0033 0.0016 2.3100 20.8439 1.0200 10.2075 1.5886 0.5687 0.8650 51.6512 0.2156 'International Tables Vol C 4.2.6.8 and 6.1.1.4'
H 0.0000 0.0000 0.4930 10.5109 0.3229 26.1257 0.1402 3.1424 0.0408 57.7998 0.0030 'International Tables Vol C 4.2.6.8 and 6.1.1.4'
O 0.0106 0.0060 3.0485 13.2771 2.2868 5.7011 1.5463 0.3239 0.8670 32.9089 0.2508 'International Tables Vol C 4.2.6.8 and 6.1.1.4'
P 0.1023 0.0942 6.4345 1.9067 4.1791 27.1570 1.7800 0.5260 1.4908 68.1645 1.1149 'International Tables Vol C 4.2.6.8 and 6.1.1.4'
W -0.8490 6.8722 29.0818 1.7203 15.4300 9.2259 14.4327 0.3217 5.1198 57.0560 9.8875 'International Tables Vol C 4.2.6.8 and 6.1.1.4'
B 0.0013 0.0007 2.0545 23.2185 1.3326 1.0210 1.0979 60.3498 0.7068 0.1403 -0.1932 'International Tables Vol C 4.2.6.8 and 6.1.1.4'
N 0.0061 0.0033 12.2126 0.0057 3.1322 9.8933 2.0125 28.9975 1.1663 0.5826 -11.5290 'International Tables Vol C 4.2.6.8 and 6.1.1.4'

loop_
_geom_angle_atom_site_label_1
_geom_angle_site_symmetry_1
_geom_angle_atom_site_label_2
_geom_angle_site_symmetry_2
_geom_angle_atom_site_label_3
_geom_angle_site_symmetry_3
_geom_angle
_geom_angle_publ_flag
P1 . W1 . P2 . 81.34(3) yes
P1 . W1 . P3 . 159.21(3) yes
P2 . W1 . P3 . 98.26(3) yes
P1 . W1 . P4 . 95.87(3) yes
P2 . W1 . P4 . 169.53(3) yes
P3 . W1 . P4 . 80.76(3) yes
P1 . W1 . N1 . 101.15(10) yes
P2 . W1 . N1 . 93.21(10) yes
P3 . W1 . N1 . 99.63(10) yes
P4 . W1 . N1 . 97.23(10) yes
P1 . W1 . H5 . 78.9(14) no
P2 . W1 . H5 . 87.2(14) no
P3 . W1 . H5 . 80.3(14) no
P4 . W1 . H5 . 82.4(14) no
N1 . W1 . H5 . 179.6(14) no
P5 . W2 . P6 . 79.31(3) yes
P5 . W2 . P7 . 99.22(3) yes
P6 . W2 . P7 . 175.02(3) yes
P5 . W2 . P8 . 159.22(3) yes
P6 . W2 . P8 . 100.98(3) yes
P7 . W2 . P8 . 78.68(3) yes
P5 . W2 . N3 . 100.60(10) yes
P6 . W2 . N3 . 93.53(10) yes
P7 . W2 . N3 . 91.41(10) yes
P8 . W2 . N3 . 100.13(10) yes
P5 . W2 . H20 . 78.3(19) no
P6 . W2 . H20 . 84.9(20) no
P7 . W2 . H20 . 90.2(20) no
P8 . W2 . H20 . 81.0(19) no
N3 . W2 . H20 . 178.2(20) no
W1 . P1 . C1 . 108.51(13) yes
W1 . P1 . C7 . 120.43(14) yes
C1 . P1 . C7 . 104.0(2) yes
W1 . P1 . C9 . 116.59(14) yes
C1 . P1 . C9 . 103.04(19) yes
C7 . P1 . C9 . 102.3(2) yes
W1 . P2 . C2 . 110.29(14) yes
W1 . P2 . C3 . 116.65(14) yes
C2 . P2 . C3 . 100.5(2) yes
W1 . P2 . C5 . 123.48(15) yes
C2 . P2 . C5 . 100.8(2) yes
C3 . P2 . C5 . 101.8(2) yes
W1 . P3 . C11 . 116.36(13) yes
W1 . P3 . C13 . 121.62(14) yes
C11 . P3 . C13 . 101.3(2) yes
W1 . P3 . C15 . 110.02(13) yes
C11 . P3 . C15 . 102.6(2) yes
C13 . P3 . C15 . 102.6(2) yes
W1 . P4 . C16 . 109.76(14) yes
W1 . P4 . C17 . 114.95(13) yes
C16 . P4 . C17 . 101.4(2) yes
W1 . P4 . C19 . 122.78(14) yes
C16 . P4 . C19 . 101.4(2) yes
C17 . P4 . C19 . 103.80(19) yes
W2 . P5 . C30 . 124.89(14) yes
W2 . P5 . C32 . 109.61(14) yes
C30 . P5 . C32 . 102.5(2) yes
W2 . P5 . C38 . 111.55(13) yes
C30 . P5 . C38 . 102.63(19) yes
C32 . P5 . C38 . 103.33(19) yes
W2 . P6 . C33 . 111.03(15) yes
W2 . P6 . C34 . 115.63(14) yes
C33 . P6 . C34 . 99.8(2) yes
W2 . P6 . C36 . 123.24(16) yes
C33 . P6 . C36 . 102.0(2) yes
C34 . P6 . C36 . 101.9(2) yes
W2 . P7 . C40 . 117.42(14) yes
W2 . P7 . C42 . 119.94(13) yes
C40 . P7 . C42 . 103.69(19) yes
W2 . P7 . C44 . 111.53(13) yes
C40 . P7 . C44 . 100.26(18) yes
C42 . P7 . C44 . 101.12(19) yes
W2 . P8 . C45 . 105.78(13) yes
W2 . P8 . C46 . 122.79(13) yes
C45 . P8 . C46 . 103.12(18) yes
W2 . P8 . C48 . 116.80(14) yes
C45 . P8 . C48 . 100.98(19) yes
C46 . P8 . C48 . 104.41(18) yes
B1 . O1 . C24 . 107.4(3) yes
B1 . O2 . C29 . 107.5(3) yes
B2 . O3 . C53 . 107.2(3) yes
B2 . O4 . C54 . 106.5(3) yes
P1 . C1 . H11 . 108.6 no
P1 . C1 . H12 . 108.2 no
H11 . C1 . H12 . 106.9 no
P1 . C1 . C2 . 111.1(3) yes
H11 . C1 . C2 . 111.2 no
H12 . C1 . C2 . 110.6 no
C1 . C2 . P2 . 111.5(3) yes
C1 . C2 . H22 . 109.1 no
P2 . C2 . H22 . 109.7 no
C1 . C2 . H21 . 108.5 no
P2 . C2 . H21 . 109.6 no
H22 . C2 . H21 . 108.3 no
P2 . C3 . H31 . 109.1 no
P2 . C3 . H32 . 108.6 no
H31 . C3 . H32 . 106.0 no
P2 . C3 . C4 . 114.2(3) yes
H31 . C3 . C4 . 109.9 no
H32 . C3 . C4 . 108.7 no
C3 . C4 . H41 . 110.1 no
C3 . C4 . H42 . 109.4 no
H41 . C4 . H42 . 109.8 no
C3 . C4 . H43 . 108.7 no
H41 . C4 . H43 . 110.3 no
H42 . C4 . H43 . 108.5 no
P2 . C5 . H51 . 108.8 no
P2 . C5 . H52 . 107.7 no
H51 . C5 . H52 . 109.0 no
P2 . C5 . C6 . 113.9(3) yes
H51 . C5 . C6 . 108.9 no
H52 . C5 . C6 . 108.5 no
C5 . C6 . H62 . 109.2 no
C5 . C6 . H61 . 110.4 no
H62 . C6 . H61 . 110.0 no
C5 . C6 . H63 . 109.2 no
H62 . C6 . H63 . 107.3 no
H61 . C6 . H63 . 110.7 no
P1 . C7 . H72 . 107.0 no
P1 . C7 . H71 . 107.5 no
H72 . C7 . H71 . 105.9 no
P1 . C7 . C8 . 116.5(3) yes
H72 . C7 . C8 . 109.8 no
H71 . C7 . C8 . 109.5 no
C7 . C8 . H81 . 110.3 no
C7 . C8 . H83 . 109.1 no
H81 . C8 . H83 . 109.8 no
C7 . C8 . H82 . 109.4 no
H81 . C8 . H82 . 110.2 no
H83 . C8 . H82 . 108.0 no
P1 . C9 . H91 . 110.3 no
P1 . C9 . H92 . 108.5 no
H91 . C9 . H92 . 106.7 no
P1 . C9 . C10 . 117.1(3) yes
H91 . C9 . C10 . 107.3 no
H92 . C9 . C10 . 106.5 no
C9 . C10 . H101 . 109.9 no
C9 . C10 . H102 . 110.9 no
H101 . C10 . H102 . 107.3 no
C9 . C10 . H103 . 110.3 no
H101 . C10 . H103 . 108.6 no
H102 . C10 . H103 . 109.7 no
P3 . C11 . H111 . 107.5 no
P3 . C11 . H112 . 109.2 no
H111 . C11 . H112 . 107.3 no
P3 . C11 . C12 . 117.4(3) yes
H111 . C11 . C12 . 107.3 no
H112 . C11 . C12 . 107.7 no
C11 . C12 . H121 . 109.6 no
C11 . C12 . H123 . 110.3 no
H121 . C12 . H123 . 111.4 no
C11 . C12 . H122 . 108.8 no
H121 . C12 . H122 . 108.3 no
H123 . C12 . H122 . 108.4 no
P3 . C13 . H131 . 107.2 no
P3 . C13 . H132 . 108.6 no
H131 . C13 . H132 . 108.8 no
P3 . C13 . C14 . 115.8(3) yes
H131 . C13 . C14 . 108.0 no
H132 . C13 . C14 . 108.3 no
C13 . C14 . H141 . 110.5 no
C13 . C14 . H142 . 110.5 no
H141 . C14 . H142 . 110.4 no
C13 . C14 . H143 . 109.7 no
H141 . C14 . H143 . 107.6 no
H142 . C14 . H143 . 108.0 no
P3 . C15 . H151 . 109.3 no
P3 . C15 . H152 . 110.4 no
H151 . C15 . H152 . 106.1 no
P3 . C15 . C16 . 111.5(3) yes
H151 . C15 . C16 . 109.7 no
H152 . C15 . C16 . 109.7 no
C15 . C16 . P4 . 110.1(3) yes
C15 . C16 . H162 . 109.7 no
P4 . C16 . H162 . 110.1 no
C15 . C16 . H161 . 109.3 no
P4 . C16 . H161 . 108.6 no
H162 . C16 . H161 . 109.0 no
P4 . C17 . H171 . 109.7 no
P4 . C17 . H172 . 108.8 no
H171 . C17 . H172 . 107.4 no
P4 . C17 . C18 . 112.8(3) yes
H171 . C17 . C18 . 108.7 no
H172 . C17 . C18 . 109.3 no
C17 . C18 . H181 . 108.9 no
C17 . C18 . H182 . 110.7 no
H181 . C18 . H182 . 107.4 no
C17 . C18 . H183 . 110.7 no
H181 . C18 . H183 . 108.2 no
H182 . C18 . H183 . 110.8 no
P4 . C19 . H191 . 109.4 no
P4 . C19 . H192 . 107.7 no
H191 . C19 . H192 . 107.0 no
P4 . C19 . C20 . 117.0(3) yes
H191 . C19 . C20 . 108.1 no
H192 . C19 . C20 . 107.2 no
C19 . C20 . H202 . 108.9 no
C19 . C20 . H201 . 108.6 no
H202 . C20 . H201 . 108.3 no
C19 . C20 . H203 . 109.4 no
H202 . C20 . H203 . 110.6 no
H201 . C20 . H203 . 111.0 no
W1 . N1 . N2 . 178.6(3) yes
B1 2_575 N2 . N1 . 133.0(3) yes
B1 2_575 N2 . B1 . 94.1(3) yes
N1 . N2 . B1 . 132.0(3) yes
N2 . B1 . N2 2_575 85.9(3) yes
N2 . B1 . O2 . 116.6(3) yes
N2 2_575 B1 . O2 . 118.4(3) yes
N2 . B1 . O1 . 116.3(3) yes
N2 2_575 B1 . O1 . 115.6(3) yes
O2 . B1 . O1 . 104.2(3) yes
O1 . C24 . C25 . 128.4(4) yes
O1 . C24 . C29 . 110.9(3) yes
C25 . C24 . C29 . 120.7(4) yes
C24 . C25 . H251 . 121.7 no
C24 . C25 . C26 . 117.8(4) yes
H251 . C25 . C26 . 120.5 no
C25 . C26 . H261 . 121.1 no
C25 . C26 . C27 . 121.2(4) yes
H261 . C26 . C27 . 117.7 no
C26 . C27 . H271 . 119.0 no
C26 . C27 . C28 . 121.1(4) yes
H271 . C27 . C28 . 119.9 no
C27 . C28 . H281 . 120.5 no
C27 . C28 . C29 . 117.2(4) yes
H281 . C28 . C29 . 122.3 no
C24 . C29 . C28 . 122.0(4) yes
C24 . C29 . O2 . 110.0(3) yes
C28 . C29 . O2 . 127.9(4) yes
P5 . C30 . H301 . 107.1 no
P5 . C30 . H302 . 108.1 no
H301 . C30 . H302 . 108.6 no
P5 . C30 . C31 . 115.1(3) yes
H301 . C30 . C31 . 108.4 no
H302 . C30 . C31 . 109.4 no
C30 . C31 . H311 . 111.1 no
C30 . C31 . H312 . 109.7 no
H311 . C31 . H312 . 108.5 no
C30 . C31 . H313 . 111.1 no
H311 . C31 . H313 . 108.6 no
H312 . C31 . H313 . 107.8 no
P5 . C32 . H321 . 110.3 no
P5 . C32 . H322 . 110.7 no
H321 . C32 . H322 . 108.5 no
P5 . C32 . C33 . 108.4(3) yes
H321 . C32 . C33 . 109.8 no
H322 . C32 . C33 . 109.1 no
C32 . C33 . P6 . 110.9(3) yes
C32 . C33 . H332 . 109.7 no
P6 . C33 . H332 . 110.5 no
C32 . C33 . H331 . 109.3 no
P6 . C33 . H331 . 110.1 no
H332 . C33 . H331 . 106.3 no
P6 . C34 . C35 . 113.9(3) yes
P6 . C34 . H341 . 108.4 no
C35 . C34 . H341 . 108.4 no
P6 . C34 . H342 . 108.4 no
C35 . C34 . H342 . 108.3 no
H341 . C34 . H342 . 109.3 no
C34 . C35 . H352 . 106.8 no
C34 . C35 . H351 . 108.8 no
H352 . C35 . H351 . 110.8 no
C34 . C35 . H353 . 108.1 no
H352 . C35 . H353 . 109.2 no
H351 . C35 . H353 . 112.8 no
P6 . C36 . H362 . 108.1 no
P6 . C36 . H361 . 108.7 no
H362 . C36 . H361 . 108.0 no
P6 . C36 . C37 . 114.5(3) yes
H362 . C36 . C37 . 108.6 no
H361 . C36 . C37 . 108.9 no
C36 . C37 . H371 . 110.2 no
C36 . C37 . H373 . 110.9 no
H371 . C37 . H373 . 109.3 no
C36 . C37 . H372 . 110.1 no
H371 . C37 . H372 . 107.6 no
H373 . C37 . H372 . 108.6 no
P5 . C38 . H381 . 106.8 no
P5 . C38 . H382 . 107.7 no
H381 . C38 . H382 . 108.1 no
P5 . C38 . C39 . 118.7(3) yes
H381 . C38 . C39 . 108.1 no
H382 . C38 . C39 . 107.1 no
C38 . C39 . H391 . 110.2 no
C38 . C39 . H392 . 110.2 no
H391 . C39 . H392 . 112.4 no
C38 . C39 . H393 . 108.0 no
H391 . C39 . H393 . 107.7 no
H392 . C39 . H393 . 108.2 no
P7 . C40 . H401 . 108.9 no
P7 . C40 . H402 . 108.5 no
H401 . C40 . H402 . 107.8 no
P7 . C40 . C41 . 114.2(3) yes
H401 . C40 . C41 . 108.4 no
H402 . C40 . C41 . 108.8 no
C40 . C41 . H411 . 108.4 no
C40 . C41 . H413 . 110.1 no
H411 . C41 . H413 . 109.6 no
C40 . C41 . H412 . 109.2 no
H411 . C41 . H412 . 108.4 no
H413 . C41 . H412 . 111.1 no
P7 . C42 . H421 . 108.3 no
P7 . C42 . H422 . 107.6 no
H421 . C42 . H422 . 106.9 no
P7 . C42 . C43 . 117.5(3) yes
H421 . C42 . C43 . 108.2 no
H422 . C42 . C43 . 107.7 no
C42 . C43 . H431 . 109.4 no
C42 . C43 . H432 . 108.9 no
H431 . C43 . H432 . 109.3 no
C42 . C43 . H433 . 109.2 no
H431 . C43 . H433 . 110.3 no
H432 . C43 . H433 . 109.8 no
P7 . C44 . H441 . 109.4 no
P7 . C44 . H442 . 108.8 no
H441 . C44 . H442 . 109.4 no
P7 . C44 . C45 . 110.8(3) yes
H441 . C44 . C45 . 109.2 no
H442 . C44 . C45 . 109.2 no
C44 . C45 . P8 . 109.3(3) yes
C44 . C45 . H452 . 109.7 no
P8 . C45 . H452 . 109.4 no
C44 . C45 . H451 . 110.1 no
P8 . C45 . H451 . 110.5 no
H452 . C45 . H451 . 107.9 no
P8 . C46 . H461 . 107.3 no
P8 . C46 . H462 . 107.8 no
H461 . C46 . H462 . 106.5 no
P8 . C46 . C47 . 116.8(3) yes
H461 . C46 . C47 . 109.0 no
H462 . C46 . C47 . 108.9 no
C46 . C47 . H471 . 109.2 no
C46 . C47 . H472 . 108.0 no
H471 . C47 . H472 . 110.7 no
C46 . C47 . H473 . 108.5 no
H471 . C47 . H473 . 111.4 no
H472 . C47 . H473 . 109.1 no
P8 . C48 . H481 . 107.8 no
P8 . C48 . H482 . 109.3 no
H481 . C48 . H482 . 108.5 no
P8 . C48 . C49 . 114.3(3) yes
H481 . C48 . C49 . 108.3 no
H482 . C48 . C49 . 108.5 no
C48 . C49 . H492 . 111.2 no
C48 . C49 . H491 . 110.6 no
H492 . C49 . H491 . 109.8 no
C48 . C49 . H493 . 110.2 no
H492 . C49 . H493 . 107.9 no
H491 . C49 . H493 . 107.1 no
W2 . N3 . N4 . 179.4(3) yes
B2 2_466 N4 . N3 . 131.0(3) yes
B2 2_466 N4 . B2 . 94.2(3) yes
N3 . N4 . B2 . 133.6(3) yes
N4 2_466 B2 . N4 . 85.8(3) yes
N4 2_466 B2 . O4 . 114.4(3) yes
N4 . B2 . O4 . 118.1(3) yes
N4 2_466 B2 . O3 . 117.0(3) yes
N4 . B2 . O3 . 116.8(3) yes
O4 . B2 . O3 . 104.6(3) yes
O3 . C53 . C54 . 110.9(3) yes
O3 . C53 . C58 . 127.6(4) yes
C54 . C53 . C58 . 121.5(4) yes
C53 . C54 . O4 . 110.5(3) yes
C53 . C54 . C55 . 121.8(4) yes
O4 . C54 . C55 . 127.7(4) yes
C54 . C55 . H551 . 120.9 no
C54 . C55 . C56 . 116.9(4) yes
H551 . C55 . C56 . 122.2 no
C55 . C56 . H561 . 119.0 no
C55 . C56 . C57 . 121.6(4) yes
H561 . C56 . C57 . 119.4 no
C56 . C57 . H571 . 118.8 no
C56 . C57 . C58 . 121.2(4) yes
H571 . C57 . C58 . 119.9 no
C57 . C58 . C53 . 117.1(4) yes
C57 . C58 . H581 . 121.5 no
C53 . C58 . H581 . 121.5 no

loop_
_geom_bond_atom_site_label_1
_geom_bond_site_symmetry_1
_geom_bond_atom_site_label_2
_geom_bond_site_symmetry_2
_geom_bond_distance
_geom_bond_publ_flag
W1 . P1 . 2.4532(10) yes
W1 . P2 . 2.4342(10) yes
W1 . P3 . 2.4432(9) yes
W1 . P4 . 2.4336(10) yes
W1 . N1 . 1.807(3) yes
W1 . H5 . 1.86(4) no
W2 . P5 . 2.4290(10) yes
W2 . P6 . 2.4417(10) yes
W2 . P7 . 2.4482(9) yes
W2 . P8 . 2.4635(10) yes
W2 . N3 . 1.800(3) yes
W2 . H20 . 1.94(6) no
P1 . C1 . 1.855(4) yes
P1 . C7 . 1.848(4) yes
P1 . C9 . 1.837(4) yes
P2 . C2 . 1.857(4) yes
P2 . C3 . 1.841(4) yes
P2 . C5 . 1.837(4) yes
P3 . C11 . 1.837(4) yes
P3 . C13 . 1.835(4) yes
P3 . C15 . 1.857(4) yes
P4 . C16 . 1.859(4) yes
P4 . C17 . 1.827(4) yes
P4 . C19 . 1.831(4) yes
P5 . C30 . 1.834(4) yes
P5 . C32 . 1.851(4) yes
P5 . C38 . 1.836(4) yes
P6 . C33 . 1.865(5) yes
P6 . C34 . 1.839(4) yes
P6 . C36 . 1.849(4) yes
P7 . C40 . 1.833(4) yes
P7 . C42 . 1.840(4) yes
P7 . C44 . 1.867(4) yes
P8 . C45 . 1.850(4) yes
P8 . C46 . 1.844(4) yes
P8 . C48 . 1.835(4) yes
O1 . B1 . 1.489(5) yes
O1 . C24 . 1.352(5) yes
O2 . B1 . 1.492(5) yes
O2 . C29 . 1.360(5) yes
O3 . B2 . 1.476(5) yes
O3 . C53 . 1.351(5) yes
O4 . B2 . 1.495(5) yes
O4 . C54 . 1.360(4) yes
C1 . H11 . 0.992 no
C1 . H12 . 1.002 no
C1 . C2 . 1.535(6) yes
C2 . H22 . 0.986 no
C2 . H21 . 0.990 no
C3 . H31 . 0.996 no
C3 . H32 . 1.006 no
C3 . C4 . 1.511(6) yes
C4 . H41 . 0.967 no
C4 . H42 . 0.989 no
C4 . H43 . 0.984 no
C5 . H51 . 0.971 no
C5 . H52 . 0.992 no
C5 . C6 . 1.525(6) yes
C6 . H62 . 0.997 no
C6 . H61 . 0.956 no
C6 . H63 . 0.989 no
C7 . H72 . 1.005 no
C7 . H71 . 0.994 no
C7 . C8 . 1.528(7) yes
C8 . H81 . 0.964 no
C8 . H83 . 0.992 no
C8 . H82 . 0.987 no
C9 . H91 . 0.977 no
C9 . H92 . 1.011 no
C9 . C10 . 1.532(6) yes
C10 . H101 . 1.000 no
C10 . H102 . 0.986 no
C10 . H103 . 0.971 no
C11 . H111 . 1.006 no
C11 . H112 . 0.973 no
C11 . C12 . 1.524(6) yes
C12 . H121 . 0.969 no
C12 . H123 . 0.968 no
C12 . H122 . 1.005 no
C13 . H131 . 0.995 no
C13 . H132 . 0.968 no
C13 . C14 . 1.533(6) yes
C14 . H141 . 0.977 no
C14 . H142 . 0.972 no
C14 . H143 . 1.006 no
C15 . H151 . 1.013 no
C15 . H152 . 0.993 no
C15 . C16 . 1.524(6) yes
C16 . H162 . 0.969 no
C16 . H161 . 0.999 no
C17 . H171 . 0.984 no
C17 . H172 . 1.002 no
C17 . C18 . 1.521(6) yes
C18 . H181 . 1.009 no
C18 . H182 . 0.977 no
C18 . H183 . 0.967 no
C19 . H191 . 0.973 no
C19 . H192 . 1.009 no
C19 . C20 . 1.523(6) yes
C20 . H202 . 0.989 no
C20 . H201 . 0.985 no
C20 . H203 . 0.957 no
N1 . N2 . 1.295(4) yes
N2 . B1 2_575 1.535(5) yes
N2 . B1 . 1.544(5) yes
C24 . C25 . 1.381(6) yes
C24 . C29 . 1.405(6) yes
C25 . H251 . 0.958 no
C25 . C26 . 1.399(6) yes
C26 . H261 . 0.962 no
C26 . C27 . 1.385(7) yes
C27 . H271 . 0.952 no
C27 . C28 . 1.411(6) yes
C28 . H281 . 0.948 no
C28 . C29 . 1.371(5) yes
C30 . H301 . 0.993 no
C30 . H302 . 0.972 no
C30 . C31 . 1.521(6) yes
C31 . H311 . 0.981 no
C31 . H312 . 0.991 no
C31 . H313 . 0.990 no
C32 . H321 . 0.993 no
C32 . H322 . 0.985 no
C32 . C33 . 1.516(6) yes
C33 . H332 . 0.998 no
C33 . H331 . 1.005 no
C34 . C35 . 1.477(7) yes
C34 . H341 . 0.951 no
C34 . H342 . 0.952 no
C35 . H352 . 0.993 no
C35 . H351 . 0.951 no
C35 . H353 . 0.970 no
C36 . H362 . 0.992 no
C36 . H361 . 0.983 no
C36 . C37 . 1.522(7) yes
C37 . H371 . 0.987 no
C37 . H373 . 0.975 no
C37 . H372 . 0.996 no
C38 . H381 . 0.994 no
C38 . H382 . 0.973 no
C38 . C39 . 1.512(6) yes
C39 . H391 . 0.966 no
C39 . H392 . 0.959 no
C39 . H393 . 1.015 no
C40 . H401 . 0.987 no
C40 . H402 . 0.992 no
C40 . C41 . 1.523(6) yes
C41 . H411 . 0.995 no
C41 . H413 . 0.963 no
C41 . H412 . 0.977 no
C42 . H421 . 0.985 no
C42 . H422 . 0.998 no
C42 . C43 . 1.528(6) yes
C43 . H431 . 0.978 no
C43 . H432 . 0.984 no
C43 . H433 . 0.972 no
C44 . H441 . 0.975 no
C44 . H442 . 0.987 no
C44 . C45 . 1.527(6) yes
C45 . H452 . 1.003 no
C45 . H451 . 0.982 no
C46 . H461 . 1.000 no
C46 . H462 . 0.990 no
C46 . C47 . 1.530(6) yes
C47 . H471 . 0.959 no
C47 . H472 . 0.986 no
C47 . H473 . 0.978 no
C48 . H481 . 0.997 no
C48 . H482 . 0.971 no
C48 . C49 . 1.522(6) yes
C49 . H492 . 0.973 no
C49 . H491 . 0.983 no
C49 . H493 . 1.006 no
N3 . N4 . 1.290(4) yes
N4 . B2 2_466 1.555(5) yes
N4 . B2 . 1.543(5) yes
C53 . C54 . 1.393(6) yes
C53 . C58 . 1.384(5) yes
C54 . C55 . 1.384(6) yes
C55 . H551 . 0.949 no
C55 . C56 . 1.407(6) yes
C56 . H561 . 0.944 no
C56 . C57 . 1.376(7) yes
C57 . H571 . 0.940 no
C57 . C58 . 1.411(6) yes
C58 . H581 . 0.939 no

loop_
_geom_hbond_atom_site_label_D
_geom_hbond_site_symmetry_D
_geom_hbond_atom_site_label_H
_geom_hbond_site_symmetry_H
_geom_hbond_atom_site_label_A
_geom_hbond_site_symmetry_A
_geom_hbond_angle_DHA
_geom_hbond_distance_DH
_geom_hbond_distance_HA
_geom_hbond_distance_DA
_geom_hbond_publ_flag
C17 . H171 . O1 2_575 140 0.98 2.52 3.341(6) yes
